data_4327605
loop_
_publ_author_name
'Yann Bretonni\`ere'
'Marinella Mazzanti'
'Jacques P\'ecaut'
'Frank A. Dunand'
'Andr\'e E. Merbach'

_publ_section_title
;
 Solid-State and Solution Properties of the Lanthanide Complexes of a New
 Heptadentate Tripodal Ligand: A Route to Gadolinium Complexes with an
 Improved Relaxation Efficiency
;
_journal_name_full 'Inorganic Chemistry'
_journal_page_first 6737
_journal_page_last 6745
_journal_paper_doi 10.1021/ic010591+
_journal_volume 40
_journal_year 2001
_chemical_formula_sum 'C42 H48 N8 O21 Tm2'
_chemical_formula_weight 1338.74
_chemical_name_systematic
;
  ?
;
_space_group_IT_number 60
_symmetry_cell_setting orthorhombic
_symmetry_space_group_name_Hall '-P 2n 2ab'
_symmetry_space_group_name_H-M 'P b c n'
_atom_sites_solution_hydrogens geom
_atom_sites_solution_primary direct
_atom_sites_solution_secondary difmap
_audit_creation_method SHELXL-97
_cell_angle_alpha 90.00
_cell_angle_beta 90.00
_cell_angle_gamma 90.00
_cell_formula_units_Z 4
_cell_length_a 12.8585(7)
_cell_length_b 15.4897(8)
_cell_length_c 23.3167(12)
_cell_measurement_temperature 193(2)
_cell_volume 4644.1(4)
_computing_cell_refinement 'Bruker SMART'
_computing_data_collection 'Bruker SMART'
_computing_data_reduction 'Bruker SHELXTL'
_computing_molecular_graphics 'Bruker SHELXTL'
_computing_publication_material 'Bruker SHELXTL'
_computing_structure_refinement 'SHELXL-97 (Sheldrick, 1997)'
_computing_structure_solution 'SHELXS-97 (Sheldrick, 1990)'
_diffrn_ambient_temperature 193(2)
_diffrn_measured_fraction_theta_full 0.940
_diffrn_measured_fraction_theta_max 0.940
_diffrn_measurement_device_type 'CCD area detector'
_diffrn_measurement_method 'phi and omega scans'
_diffrn_radiation_monochromator graphite
_diffrn_radiation_source 'fine-focus sealed tube'
_diffrn_radiation_type MoK\a
_diffrn_radiation_wavelength 0.71073
_diffrn_reflns_av_R_equivalents 0.0628
_diffrn_reflns_av_sigmaI/netI 0.0708
_diffrn_reflns_limit_h_max 16
_diffrn_reflns_limit_h_min -17
_diffrn_reflns_limit_k_max 19
_diffrn_reflns_limit_k_min -20
_diffrn_reflns_limit_l_max 14
_diffrn_reflns_limit_l_min -30
_diffrn_reflns_number 28465
_diffrn_reflns_theta_full 28.95
_diffrn_reflns_theta_max 28.95
_diffrn_reflns_theta_min 1.75
_exptl_absorpt_coefficient_mu 3.889
_exptl_absorpt_correction_type none
_exptl_crystal_density_diffrn 1.915
_exptl_crystal_F_000 2648
_exptl_crystal_size_max 0.1
_exptl_crystal_size_mid 0.1
_exptl_crystal_size_min 0.35
_refine_diff_density_max 0.922
_refine_diff_density_min -0.921
_refine_diff_density_rms 0.182
_refine_ls_extinction_method none
_refine_ls_goodness_of_fit_ref 0.943
_refine_ls_hydrogen_treatment mixed
_refine_ls_matrix_type full
_refine_ls_number_parameters 418
_refine_ls_number_reflns 5782
_refine_ls_number_restraints 0
_refine_ls_restrained_S_all 0.943
_refine_ls_R_factor_all 0.0570
_refine_ls_R_factor_gt 0.0256
_refine_ls_shift/su_max 0.009
_refine_ls_shift/su_mean 0.001
_refine_ls_structure_factor_coef Fsqd
_refine_ls_weighting_details 'calc w=1/[\s^2^(Fo^2^)+(0.0369P)^2^+0.0000P] where P=(Fo^2^+2Fc^2^)/3'
_refine_ls_weighting_scheme calc
_refine_ls_wR_factor_gt 0.0562
_refine_ls_wR_factor_ref 0.0751
_reflns_number_gt 3722
_reflns_number_total 5782
_reflns_threshold_expression >2sigma(I)
_cod_data_source_file ic0105912B_07.cif
_cod_data_source_block struc8
_cod_database_code 4327605

loop_
_symmetry_equiv_pos_as_xyz
'x, y, z'
'-x+1/2, -y+1/2, z+1/2'
'-x, y, -z+1/2'
'x+1/2, -y+1/2, -z'
'-x, -y, -z'
'x-1/2, y-1/2, -z-1/2'
'x, -y, z-1/2'
'-x-1/2, y-1/2, z'

loop_
_atom_site_label
_atom_site_type_symbol
_atom_site_fract_x
_atom_site_fract_y
_atom_site_fract_z
_atom_site_U_iso_or_equiv
_atom_site_adp_type
_atom_site_occupancy
_atom_site_symmetry_multiplicity
_atom_site_calc_flag
_atom_site_refinement_flags
Tm Tm 0.573829(14) -0.027887(11) 0.074969(8) 0.01216(6) Uani 1 1 d .
O1 O 0.4240(2) -0.04142(18) 0.13501(14) 0.0194(7) Uani 1 1 d .
O2 O 0.3132(3) -0.1252(2) 0.18477(15) 0.0285(8) Uani 1 1 d .
O3 O 0.6268(2) -0.13008(19) 0.00871(13) 0.0198(7) Uani 1 1 d .
H3O1 H 0.5859 -0.1361 -0.0211 0.050 Uiso 1 1 d .
H3O2 H 0.6619 -0.1341 -0.0020 0.050 Uiso 1 1 d .
O11 O 0.5694(2) 0.05238(18) -0.01543(13) 0.0155(7) Uani 1 1 d .
O12 O 0.6071(2) 0.18666(19) -0.04431(14) 0.0210(8) Uani 1 1 d .
O21 O 0.5073(2) 0.11005(18) 0.08503(13) 0.0188(7) Uani 1 1 d .
O22 O 0.4804(3) 0.2305(2) 0.13523(16) 0.0342(9) Uani 1 1 d .
N1 N 0.5670(3) -0.1619(2) 0.13463(16) 0.0157(8) Uani 1 1 d .
N2 N 0.7443(3) 0.0397(2) 0.04270(16) 0.0143(8) Uani 1 1 d .
N3 N 0.6369(3) 0.0473(2) 0.16194(16) 0.0147(8) Uani 1 1 d .
N4 N 0.7534(3) -0.0923(2) 0.12307(16) 0.0157(8) Uani 1 1 d .
C1 C 0.7486(4) -0.1879(3) 0.1156(2) 0.0183(11) Uani 1 1 d .
H1A H 0.805(3) -0.210(2) 0.1414(17) 0.004(10) Uiso 1 1 d .
H1B H 0.761(3) -0.198(2) 0.0806(19) 0.003(11) Uiso 1 1 d .
C2 C 0.6441(3) -0.2204(3) 0.13540(19) 0.0162(10) Uani 1 1 d .
C3 C 0.6291(4) -0.3034(3) 0.1553(2) 0.0228(11) Uani 1 1 d .
H3 H 0.687(4) -0.340(3) 0.157(2) 0.025(14) Uiso 1 1 d .
C4 C 0.5332(4) -0.3271(3) 0.1768(2) 0.0269(12) Uani 1 1 d .
H4 H 0.521(4) -0.385(4) 0.194(2) 0.057(18) Uiso 1 1 d .
C5 C 0.4555(4) -0.2655(3) 0.1793(2) 0.0243(12) Uani 1 1 d .
H5 H 0.391(4) -0.276(3) 0.196(2) 0.032(15) Uiso 1 1 d .
C6 C 0.4750(4) -0.1834(3) 0.15762(19) 0.0167(10) Uani 1 1 d .
C7 C 0.3960(4) -0.1114(3) 0.1592(2) 0.0204(11) Uani 1 1 d .
C11 C 0.8516(4) -0.0591(3) 0.0987(3) 0.0234(12) Uani 1 1 d .
H11A H 0.911(4) -0.052(4) 0.137(3) 0.06(2) Uiso 1 1 d .
H11B H 0.871(3) -0.093(3) 0.0763(18) 0.005(12) Uiso 1 1 d .
C12 C 0.8399(3) 0.0193(3) 0.06213(19) 0.0164(10) Uani 1 1 d .
C13 C 0.9272(4) 0.0668(3) 0.0459(2) 0.0215(10) Uani 1 1 d .
H13 H 0.987(4) 0.052(3) 0.0627(19) 0.021(14) Uiso 1 1 d .
C14 C 0.9170(4) 0.1363(3) 0.0098(2) 0.0228(11) Uani 1 1 d .
H14 H 0.970(4) 0.170(3) -0.004(2) 0.045(17) Uiso 1 1 d .
C15 C 0.8199(4) 0.1564(3) -0.0113(2) 0.0201(11) Uani 1 1 d .
H15 H 0.810(3) 0.204(3) -0.0360(19) 0.016(12) Uiso 1 1 d .
C16 C 0.7356(3) 0.1062(3) 0.00607(19) 0.0135(9) Uani 1 1 d .
C17 C 0.6298(3) 0.1190(3) -0.01993(19) 0.0154(10) Uani 1 1 d .
C21 C 0.7500(4) -0.0727(3) 0.1855(2) 0.0192(11) Uani 1 1 d .
H21A H 0.714(3) -0.113(3) 0.2051(18) 0.006(11) Uiso 1 1 d .
H21B H 0.822(4) -0.078(3) 0.2033(19) 0.027(13) Uiso 1 1 d .
C22 C 0.7067(3) 0.0141(3) 0.1987(2) 0.0169(10) Uani 1 1 d .
C23 C 0.7336(4) 0.0575(3) 0.2494(2) 0.0213(11) Uani 1 1 d .
H23 H 0.783(3) 0.035(2) 0.2769(18) 0.010(11) Uiso 1 1 d .
C24 C 0.6864(4) 0.1356(4) 0.2610(2) 0.0241(12) Uani 1 1 d .
H24 H 0.698(3) 0.160(3) 0.2877(18) 0.008(13) Uiso 1 1 d .
C25 C 0.6173(4) 0.1711(3) 0.2227(2) 0.0219(11) Uani 1 1 d .
H25 H 0.586(4) 0.227(3) 0.228(2) 0.046(17) Uiso 1 1 d .
C26 C 0.5936(3) 0.1255(3) 0.1733(2) 0.0166(10) Uani 1 1 d .
C27 C 0.5205(3) 0.1599(3) 0.1286(2) 0.0170(10) Uani 1 1 d .
O6 O 0.8207(3) -0.1468(3) -0.02961(18) 0.0277(9) Uani 1 1 d .
H6O1 H 0.833(4) -0.186(3) -0.041(2) 0.022(18) Uiso 1 1 d .
H6O2 H 0.805(4) -0.116(4) -0.064(3) 0.05(2) Uiso 1 1 d .
O7 O 0.7826(4) -0.0318(3) -0.11295(18) 0.0392(10) Uani 1 1 d .
H7O1 H 0.712(5) -0.022(4) -0.129(3) 0.06(2) Uiso 1 1 d .
H7O2 H 0.822(4) 0.013(3) -0.128(2) 0.040(18) Uiso 1 1 d .
O5 O 0.8933(4) 0.1126(3) -0.1658(2) 0.0404(12) Uani 1 1 d .
H5O1 H 0.844(5) 0.127(4) -0.178(3) 0.05(3) Uiso 1 1 d .
H5O2 H 0.917(5) 0.154(4) -0.157(3) 0.04(2) Uiso 1 1 d .
O4 O 1.0000 0.0190(4) -0.2500 0.0378(15) Uani 1 2 d S
H4O H 0.969(4) 0.050(3) -0.226(2) 0.035(17) Uiso 1 1 d .

loop_
_atom_site_aniso_label
_atom_site_aniso_U_11
_atom_site_aniso_U_22
_atom_site_aniso_U_33
_atom_site_aniso_U_23
_atom_site_aniso_U_13
_atom_site_aniso_U_12
Tm 0.00974(9) 0.01194(9) 0.01480(10) 0.00057(9) -0.00169(9) 0.00040(8)
O1 0.0170(16) 0.0206(17) 0.0205(18) 0.0017(14) 0.0000(15) 0.0023(14)
O2 0.0201(19) 0.034(2) 0.031(2) 0.0035(17) 0.0097(16) -0.0002(15)
O3 0.0177(18) 0.0229(18) 0.0189(19) -0.0038(14) -0.0023(14) 0.0051(14)
O11 0.0116(15) 0.0152(15) 0.0197(18) 0.0010(12) -0.0036(14) -0.0023(13)
O12 0.0237(19) 0.0176(17) 0.022(2) 0.0083(15) -0.0083(15) -0.0035(13)
O21 0.0180(17) 0.0170(16) 0.021(2) 0.0005(14) -0.0036(13) 0.0035(13)
O22 0.038(2) 0.026(2) 0.038(3) -0.0097(17) -0.0062(19) 0.0159(17)
N1 0.0147(19) 0.0157(18) 0.017(2) -0.0005(16) -0.0023(17) -0.0007(16)
N2 0.0110(19) 0.0133(19) 0.019(2) -0.0024(16) -0.0009(15) -0.0006(14)
N3 0.0103(19) 0.016(2) 0.018(2) 0.0008(16) 0.0007(16) -0.0010(14)
N4 0.0133(19) 0.0155(19) 0.018(2) 0.0013(17) -0.0021(16) 0.0003(15)
C1 0.018(3) 0.018(2) 0.018(3) 0.000(2) 0.000(2) 0.0075(19)
C2 0.019(3) 0.017(2) 0.013(2) -0.0014(19) -0.005(2) 0.0033(18)
C3 0.025(3) 0.020(3) 0.024(3) 0.001(2) -0.008(2) 0.003(2)
C4 0.037(3) 0.018(3) 0.026(3) 0.006(2) -0.006(2) -0.004(2)
C5 0.024(3) 0.026(3) 0.023(3) 0.006(2) 0.002(2) -0.004(2)
C6 0.019(3) 0.021(2) 0.010(3) 0.0018(19) -0.004(2) -0.0025(19)
C7 0.018(3) 0.028(3) 0.015(3) 0.001(2) -0.001(2) 0.0005(19)
C11 0.016(3) 0.025(3) 0.030(3) 0.003(3) 0.000(2) 0.005(2)
C12 0.013(2) 0.018(2) 0.019(3) -0.006(2) -0.0024(18) 0.0000(18)
C13 0.013(2) 0.027(3) 0.025(3) -0.004(2) -0.005(2) -0.001(2)
C14 0.012(3) 0.023(2) 0.033(3) -0.002(2) 0.002(2) -0.006(2)
C15 0.016(3) 0.015(2) 0.029(3) 0.001(2) -0.001(2) -0.0033(19)
C16 0.011(2) 0.015(2) 0.015(3) -0.0020(18) 0.0000(18) 0.0023(17)
C17 0.013(2) 0.020(2) 0.013(3) -0.002(2) 0.0025(19) -0.0021(19)
C21 0.020(3) 0.020(3) 0.017(3) 0.000(2) -0.008(2) 0.000(2)
C22 0.014(2) 0.022(3) 0.015(2) 0.0011(19) -0.0010(19) -0.0059(19)
C23 0.023(3) 0.026(3) 0.015(3) 0.003(2) -0.003(2) -0.004(2)
C24 0.025(3) 0.035(3) 0.012(3) -0.011(2) 0.002(2) -0.010(2)
C25 0.018(2) 0.023(3) 0.025(3) -0.007(2) 0.005(2) -0.003(2)
C26 0.011(2) 0.018(2) 0.021(3) -0.003(2) 0.0011(19) -0.0023(17)
C27 0.013(2) 0.017(2) 0.021(3) -0.002(2) 0.005(2) 0.0017(18)
O6 0.021(2) 0.022(2) 0.040(3) -0.001(2) 0.0021(17) 0.0065(17)
O7 0.042(3) 0.039(2) 0.036(3) 0.014(2) -0.002(2) 0.008(2)
O5 0.028(3) 0.028(2) 0.065(4) -0.014(2) -0.004(2) -0.0039(19)
O4 0.039(4) 0.026(3) 0.048(4) 0.000 0.003(3) 0.000

loop_
_atom_type_symbol
_atom_type_description
_atom_type_scat_dispersion_real
_atom_type_scat_dispersion_imag
_atom_type_scat_source
C C 0.0033 0.0016 'International Tables Vol C Tables 4.2.6.8 and 6.1.1.4'
H H 0.0000 0.0000 'International Tables Vol C Tables 4.2.6.8 and 6.1.1.4'
N N 0.0061 0.0033 'International Tables Vol C Tables 4.2.6.8 and 6.1.1.4'
O O 0.0106 0.0060 'International Tables Vol C Tables 4.2.6.8 and 6.1.1.4'
Tm Tm -0.3139 5.2483 'International Tables Vol C Tables 4.2.6.8 and 6.1.1.4'

loop_
_geom_angle_atom_site_label_1
_geom_angle_atom_site_label_2
_geom_angle_atom_site_label_3
_geom_angle
_geom_angle_site_symmetry_1
_geom_angle_site_symmetry_3
O3 Tm O21 143.92(11) . .
O3 Tm O11 74.00(11) . 5_655
O21 Tm O11 85.34(10) . 5_655
O3 Tm O1 124.62(11) . .
O21 Tm O1 73.95(10) . .
O11 Tm O1 72.47(11) 5_655 .
O3 Tm O11 77.26(10) . .
O21 Tm O11 67.02(10) . .
O11 Tm O11 63.42(12) 5_655 .
O1 Tm O11 122.01(10) . .
O3 Tm N3 140.56(11) . .
O21 Tm N3 66.65(11) . .
O11 Tm N3 145.20(11) 5_655 .
O1 Tm N3 79.94(11) . .
O11 Tm N3 118.31(11) . .
O3 Tm N1 79.27(11) . .
O21 Tm N1 134.22(11) . .
O11 Tm N1 99.67(11) 5_655 .
O1 Tm N1 64.73(11) . .
O11 Tm N1 154.14(11) . .
N3 Tm N1 86.92(11) . .
O3 Tm N2 80.23(11) . .
O21 Tm N2 88.20(11) . .
O11 Tm N2 124.76(11) 5_655 .
O1 Tm N2 154.68(11) . .
O11 Tm N2 63.66(11) . .
N3 Tm N2 76.50(12) . .
N1 Tm N2 122.46(11) . .
O3 Tm N4 77.14(11) . .
O21 Tm N4 127.11(11) . .
O11 Tm N4 147.53(10) 5_655 .
O1 Tm N4 113.90(11) . .
O11 Tm N4 123.67(10) . .
N3 Tm N4 64.03(11) . .
N1 Tm N4 60.14(11) . .
N2 Tm N4 63.06(11) . .
C7 O1 Tm 124.2(3) . .
C17 O11 Tm 123.6(3) . 5_655
C17 O11 Tm 117.4(3) . .
Tm O11 Tm 116.58(12) 5_655 .
C27 O21 Tm 125.8(3) . .
C6 N1 C2 118.6(4) . .
C6 N1 Tm 117.4(3) . .
C2 N1 Tm 122.8(3) . .
C16 N2 C12 118.0(4) . .
C16 N2 Tm 115.6(3) . .
C12 N2 Tm 126.2(3) . .
C22 N3 C26 119.3(4) . .
C22 N3 Tm 124.2(3) . .
C26 N3 Tm 116.4(3) . .
C11 N4 C21 109.2(4) . .
C11 N4 C1 109.6(4) . .
C21 N4 C1 108.4(4) . .
C11 N4 Tm 115.7(3) . .
C21 N4 Tm 107.5(2) . .
C1 N4 Tm 106.1(3) . .
N4 C1 C2 109.4(4) . .
N1 C2 C3 122.0(4) . .
N1 C2 C1 115.4(4) . .
C3 C2 C1 122.6(4) . .
C2 C3 C4 119.6(5) . .
C3 C4 C5 118.5(5) . .
C4 C5 C6 119.1(5) . .
N1 C6 C5 122.1(4) . .
N1 C6 C7 114.8(4) . .
C5 C6 C7 123.1(4) . .
O2 C7 O1 127.1(4) . .
O2 C7 C6 117.5(4) . .
O1 C7 C6 115.4(4) . .
N4 C11 C12 114.7(4) . .
N2 C12 C13 121.3(4) . .
N2 C12 C11 118.3(4) . .
C13 C12 C11 120.2(4) . .
C14 C13 C12 120.2(5) . .
C13 C14 C15 118.9(5) . .
C14 C15 C16 118.4(5) . .
N2 C16 C15 123.2(4) . .
N2 C16 C17 115.7(4) . .
C15 C16 C17 120.9(4) . .
O12 C17 O11 125.1(4) . .
O12 C17 C16 121.0(4) . .
O11 C17 C16 113.9(4) . .
N4 C21 C22 113.5(4) . .
N3 C22 C23 121.3(4) . .
N3 C22 C21 117.6(4) . .
C23 C22 C21 121.0(4) . .
C24 C23 C22 118.5(5) . .
C25 C24 C23 120.5(5) . .
C24 C25 C26 118.6(5) . .
N3 C26 C25 121.8(4) . .
N3 C26 C27 115.9(4) . .
C25 C26 C27 122.3(4) . .
O22 C27 O21 125.6(5) . .
O22 C27 C26 119.7(4) . .
O21 C27 C26 114.7(4) . .

loop_
_geom_bond_atom_site_label_1
_geom_bond_atom_site_label_2
_geom_bond_distance
_geom_bond_site_symmetry_2
Tm O3 2.314(3) .
Tm O21 2.313(3) .
Tm O11 2.337(3) 5_655
Tm O1 2.390(3) .
Tm O11 2.448(3) .
Tm N3 2.475(4) .
Tm N1 2.501(4) .
Tm N2 2.543(3) .
Tm N4 2.754(3) .
O1 C7 1.274(5) .
O2 C7 1.239(5) .
O11 C17 1.296(5) .
O11 Tm 2.337(3) 5_655
O12 C17 1.227(5) .
O21 C27 1.287(5) .
O22 C27 1.219(5) .
N1 C6 1.341(5) .
N1 C2 1.343(5) .
N2 C16 1.343(5) .
N2 C12 1.347(5) .
N3 C22 1.343(6) .
N3 C26 1.359(5) .
N4 C11 1.477(6) .
N4 C21 1.487(6) .
N4 C1 1.493(6) .
C1 C2 1.508(6) .
C2 C3 1.380(6) .
C3 C4 1.381(7) .
C4 C5 1.383(7) .
C5 C6 1.391(6) .
C6 C7 1.508(6) .
C11 C12 1.492(7) .
C12 C13 1.394(6) .
C13 C14 1.373(7) .
C14 C15 1.377(6) .
C15 C16 1.394(6) .
C16 C17 1.502(6) .
C21 C22 1.489(6) .
C22 C23 1.402(7) .
C23 C24 1.380(7) .
C24 C25 1.375(7) .
C25 C26 1.386(6) .
C26 C27 1.502(6) .

loop_
_geom_hbond_atom_site_label_D
_geom_hbond_atom_site_label_H
_geom_hbond_atom_site_label_A
_geom_hbond_distance_DH
_geom_hbond_distance_HA
_geom_hbond_distance_DA
_geom_hbond_angle_DHA
_geom_hbond_site_symmetry_A
O3 H3O1 O21 0.88 1.95 2.801(4) 161.9 5_655
O3 H3O2 O6 0.52 2.15 2.662(5) 168.4 .
O4 H4O O5 0.83(5) 1.97(5) 2.799(6) 174(5) .
O6 H6O1 O12 0.68(5) 2.12(5) 2.763(5) 159(6) 8_755
O6 H6O2 O7 0.96(6) 1.75(6) 2.680(6) 161(5) .
O7 H7O1 O1 0.99(6) 2.02(6) 2.935(5) 153(5) 5_655
O7 H7O2 O5 0.93(5) 1.99(6) 2.924(6) 174(5) .
O5 H5O1 O2 0.73(6) 2.03(6) 2.700(6) 154(7) 5_655
O5 H5O2 O22 0.74(6) 2.03(6) 2.769(6) 179(7) 4
